data_7059890
loop_
_publ_author_name
'Ahmed, Zubair'
'Avila, Harold C.'
'Carvalho, Rafael S.'
'Kai, Jiang'
'Resende, J. A. L. C.'
'Bandini, Elisa'
'Barbieri, Andrea'
'Cremona, Marco'

_publ_section_title
;
 Bright neodymium complexes for efficient near infra-red organic light
 emitting diodes
;
_journal_issue 33
_journal_name_full 'New Journal of Chemistry'
_journal_page_first 14161
_journal_page_last 14170
_journal_paper_doi 10.1039/D0NJ00403K
_journal_volume 44
_journal_year 2020
_chemical_formula_moiety 'C27 H17 F18 Nd O9 S, H2 O'
_chemical_formula_sum 'C27 H19 F18 Nd O10 S'
_chemical_formula_weight 1021.72
_space_group_crystal_system triclinic
_space_group_IT_number 2
_space_group_name_Hall '-P 1'
_space_group_name_H-M_alt 'P -1'
_atom_sites_solution_hydrogens mixed
_atom_sites_solution_primary dual
_audit_creation_date 2020-05-31
_audit_creation_method
;
Olex2 1.2
(compiled 2018.05.29 svn.r3508 for OlexSys, GUI svn.r5506)
;
_audit_update_record
;
2020-06-17 deposited with the CCDC.	2020-07-22 downloaded from the CCDC.
;
_cell_angle_alpha 69.140(4)
_cell_angle_beta 86.876(4)
_cell_angle_gamma 67.194(4)
_cell_formula_units_Z 2
_cell_length_a 11.6815(11)
_cell_length_b 12.1673(11)
_cell_length_c 15.3934(15)
_cell_measurement_reflns_used 9961
_cell_measurement_temperature 295
_cell_measurement_theta_max 26.43
_cell_measurement_theta_min 2.80
_cell_volume 1875.8(3)
_computing_cell_refinement 'SAINT v8.37A (Bruker, 2015)'
_computing_data_reduction 'SAINT v8.37A (Bruker, 2015)'
_computing_molecular_graphics 'Olex2 (Dolomanov et al., 2009)'
_computing_publication_material 'Olex2 (Dolomanov et al., 2009)'
_computing_structure_refinement 'ShelXL (Sheldrick, 2015)'
_computing_structure_solution 'ShelXT (Sheldrick, 2015)'
_diffrn_ambient_temperature 295
_diffrn_measured_fraction_theta_full 0.999
_diffrn_measured_fraction_theta_max 0.999
_diffrn_measurement_device_type 'Bruker D8 Venture'
_diffrn_measurement_method '\f and \w scans'
_diffrn_radiation_type MoK\a
_diffrn_radiation_wavelength 0.71073
_diffrn_reflns_av_R_equivalents 0.0408
_diffrn_reflns_av_unetI/netI 0.0100
_diffrn_reflns_Laue_measured_fraction_full 0.999
_diffrn_reflns_Laue_measured_fraction_max 0.999
_diffrn_reflns_limit_h_max 14
_diffrn_reflns_limit_h_min -14
_diffrn_reflns_limit_k_max 14
_diffrn_reflns_limit_k_min -14
_diffrn_reflns_limit_l_max 18
_diffrn_reflns_limit_l_min -18
_diffrn_reflns_number 186646
_diffrn_reflns_point_group_measured_fraction_full 0.999
_diffrn_reflns_point_group_measured_fraction_max 0.999
_diffrn_reflns_theta_full 25.242
_diffrn_reflns_theta_max 25.681
_diffrn_reflns_theta_min 2.118
_diffrn_standards_number 0
_exptl_absorpt_coefficient_mu 1.579
_exptl_absorpt_correction_T_max 0.2602
_exptl_absorpt_correction_T_min 0.2193
_exptl_absorpt_correction_type multi-scan
_exptl_absorpt_process_details
'SADABS-2014/5 (Bruker,2014/5) was used for absorption correction. wR2(int) was 0.0879 before and 0.0584 after correction. The Ratio of minimum to maximum transmission is 0.8428. The \l/2 correction factor is 0.00150.'
_exptl_crystal_colour colourless
_exptl_crystal_colour_primary colourless
_exptl_crystal_density_diffrn 1.809
_exptl_crystal_description block
_exptl_crystal_F_000 998
_exptl_crystal_size_max 0.492
_exptl_crystal_size_mid 0.424
_exptl_crystal_size_min 0.226
_refine_diff_density_max 0.390
_refine_diff_density_min -0.373
_refine_diff_density_rms 0.045
_refine_ls_extinction_coef 0.00207(18)
_refine_ls_extinction_expression Fc^*^=kFc[1+0.001xFc^2^\l^3^/sin(2\q)]^-1/4^
_refine_ls_extinction_method 'SHELXL-2016/6 (Sheldrick 2016)'
_refine_ls_goodness_of_fit_ref 1.109
_refine_ls_hydrogen_treatment constr
_refine_ls_matrix_type full
_refine_ls_number_parameters 688
_refine_ls_number_reflns 7120
_refine_ls_number_restraints 225
_refine_ls_restrained_S_all 1.137
_refine_ls_R_factor_all 0.0188
_refine_ls_R_factor_gt 0.0170
_refine_ls_shift/su_max 0.005
_refine_ls_shift/su_mean 0.000
_refine_ls_structure_factor_coef Fsqd
_refine_ls_weighting_details 'w=1/[\s^2^(Fo^2^)+(0.0215P)^2^+0.8262P] where P=(Fo^2^+2Fc^2^)/3'
_refine_ls_weighting_scheme calc
_refine_ls_wR_factor_gt 0.0427
_refine_ls_wR_factor_ref 0.0447
_reflns_Friedel_coverage 0.000
_reflns_number_gt 6775
_reflns_number_total 7120
_reflns_threshold_expression 'I > 2\s(I)'
_cod_data_source_file d0nj00403k2.cif
_cod_data_source_block mo_nd_hf_dp_20
_cod_depositor_comments
;Adding full bibliography for 7059888--7059890.cif.

 Adding full bibliography for 7059888--7059890.cif.
;
_cod_database_code 7059890
_shelx_shelxl_version_number 2016/6
_shelx_space_group_comment
;
The symmetry employed for this shelxl refinement is uniquely defined
by the following loop, which should always be used as a source of
symmetry information in preference to the above space-group names.
They are only intended as comments.
;
_olex2_refinement_description
;
1. Fixed Uiso
 At 1.2 times of:
  All C(H) groups
 At 1.5 times of:
  All O(H,H) groups
2. Rigid body (RIGU) restrains
 C13, F131, F132, F133, F134, F135, F136
 with sigma for 1-2 distances of 0.004 and sigma for 1-3 distances of 0.004
 C17, F171, F172, F173, F174, F175, F176
 with sigma for 1-2 distances of 0.004 and sigma for 1-3 distances of 0.004
 C18, F181, F182, F183, F184, F185, F186
 with sigma for 1-2 distances of 0.004 and sigma for 1-3 distances of 0.004
 C22, F221, F222, F223, F224, F225, F226
 with sigma for 1-2 distances of 0.004 and sigma for 1-3 distances of 0.004
 C23, F231, F232, F233, F234, F235, F236
 with sigma for 1-2 distances of 0.004 and sigma for 1-3 distances of 0.004
 C27, F271, F272, F273, F274, F275, F276
 with sigma for 1-2 distances of 0.004 and sigma for 1-3 distances of 0.004
 C5, C4, C6
 with sigma for 1-2 distances of 0.004 and sigma for 1-3 distances of 0.004
 C23, F231, F234, F232, F236, F233, F235
 with sigma for 1-2 distances of 0.002 and sigma for 1-3 distances of 0.002
3. Others
 Sof(F134)=Sof(F135)=Sof(F136)=1-FVAR(1)
 Sof(F131)=Sof(F132)=Sof(F133)=FVAR(1)
 Sof(F184)=Sof(F185)=Sof(F186)=1-FVAR(2)
 Sof(F181)=Sof(F182)=Sof(F183)=FVAR(2)
 Sof(F234)=Sof(F235)=Sof(F236)=1-FVAR(3)
 Sof(F231)=Sof(F232)=Sof(F233)=FVAR(3)
 Sof(F174)=Sof(F175)=Sof(F176)=1-FVAR(4)
 Sof(F171)=Sof(F172)=Sof(F173)=FVAR(4)
 Sof(F226)=Sof(F224)=Sof(F225)=1-FVAR(5)
 Sof(F221)=Sof(F222)=Sof(F223)=FVAR(5)
 Sof(F274)=Sof(F275)=Sof(F276)=1-FVAR(6)
 Sof(F271)=Sof(F272)=Sof(F273)=FVAR(6)
4.a Free rotating group:
 O3W(H3WA,H3WB)
4.b Rotating group:
 O1W(H1WA,H1WB), O2W(H2WA,H2WB)
4.c Aromatic/amide H refined with riding coordinates:
 C2(H2), C3(H3), C4(H4), C5(H5), C6(H6), C8(H8), C9(H9), C10(H10), C11(H11),
 C12(H12), C15(H15), C20(H20), C25(H25)
;
_olex2_submission_special_instructions 'No special instructions were received'

loop_
_space_group_symop_operation_xyz
'x, y, z'
'-x, -y, -z'

loop_
_atom_site_label
_atom_site_type_symbol
_atom_site_fract_x
_atom_site_fract_y
_atom_site_fract_z
_atom_site_U_iso_or_equiv
_atom_site_adp_type
_atom_site_occupancy
_atom_site_site_symmetry_order
_atom_site_calc_flag
_atom_site_refinement_flags_posn
_atom_site_refinement_flags_adp
_atom_site_refinement_flags_occupancy
_atom_site_disorder_assembly
_atom_site_disorder_group
Nd1 Nd 0.77006(2) 0.51876(2) 0.63171(2) 0.03196(4) Uani 1 1 d . . . . .
S1 S 0.61737(5) 0.43932(5) 0.84561(3) 0.04209(10) Uani 1 1 d . . . . .
O1 O 0.63134(13) 0.45301(13) 0.74411(9) 0.0451(3) Uani 1 1 d . . . . .
O2 O 0.91254(14) 0.43225(13) 0.77105(10) 0.0499(3) Uani 1 1 d . . . . .
O3 O 0.85270(13) 0.27595(12) 0.70200(10) 0.0475(3) Uani 1 1 d . . . . .
O4 O 0.70456(13) 0.66383(13) 0.72010(10) 0.0501(3) Uani 1 1 d . . . . .
O5 O 0.89049(14) 0.65330(13) 0.59548(10) 0.0484(3) Uani 1 1 d . . . . .
O6 O 0.55966(13) 0.68565(14) 0.57050(10) 0.0544(4) Uani 1 1 d . . . . .
O7 O 0.75616(13) 0.63302(15) 0.45946(9) 0.0534(4) Uani 1 1 d . . . . .
O1W O 0.96447(16) 0.40812(16) 0.56654(12) 0.0659(4) Uani 1 1 d . . . . .
H1WA H 0.972989 0.331414 0.577075 0.099 Uiso 1 1 d GR . . . .
H1WB H 1.027795 0.406843 0.592686 0.099 Uiso 1 1 d GR . . . .
O2W O 0.67348(16) 0.42054(16) 0.55532(11) 0.0605(4) Uani 1 1 d . . . . .
H2WA H 0.714691 0.334833 0.575456 0.091 Uiso 1 1 d GR . . . .
H2WB H 0.673491 0.450153 0.492576 0.091 Uiso 1 1 d GR . . . .
O3W O 0.5958(2) 0.5119(3) 0.37174(15) 0.0858(6) Uani 1 1 d . . . . .
H3WA H 0.638700 0.467688 0.340420 0.129 Uiso 1 1 d G . . . .
H3WB H 0.518737 0.539742 0.354258 0.129 Uiso 1 1 d G . . . .
C1 C 0.4541(2) 0.5259(2) 0.84667(14) 0.0458(4) Uani 1 1 d . . . . .
C2 C 0.4035(2) 0.6490(2) 0.78265(16) 0.0607(6) Uani 1 1 d . . . . .
H2 H 0.453628 0.682916 0.742271 0.073 Uiso 1 1 calc R . . . .
C3 C 0.2782(3) 0.7220(3) 0.7785(2) 0.0764(8) Uani 1 1 d . . . . .
H3 H 0.243731 0.805263 0.735216 0.092 Uiso 1 1 calc R . . . .
C4 C 0.2046(3) 0.6725(3) 0.8379(2) 0.0813(8) Uani 1 1 d . U . . .
H4 H 0.119881 0.721643 0.834468 0.098 Uiso 1 1 calc R . . . .
C5 C 0.2552(3) 0.5507(3) 0.9022(3) 0.0894(10) Uani 1 1 d . U . . .
H5 H 0.204431 0.517781 0.942615 0.107 Uiso 1 1 calc R . . . .
C6 C 0.3810(2) 0.4755(2) 0.9082(2) 0.0701(7) Uani 1 1 d . U . . .
H6 H 0.415453 0.393065 0.952671 0.084 Uiso 1 1 calc R . . . .
C7 C 0.63047(19) 0.28002(19) 0.90703(14) 0.0465(4) Uani 1 1 d . . . . .
C8 C 0.5953(3) 0.2161(2) 0.86371(18) 0.0665(6) Uani 1 1 d . . . . .
H8 H 0.564140 0.254739 0.801116 0.080 Uiso 1 1 calc R . . . .
C9 C 0.6072(3) 0.0917(3) 0.9156(2) 0.0894(9) Uani 1 1 d . . . . .
H9 H 0.584019 0.046193 0.887604 0.107 Uiso 1 1 calc R . . . .
C10 C 0.6530(3) 0.0362(3) 1.0078(3) 0.0968(11) Uani 1 1 d . . . . .
H10 H 0.660069 -0.046690 1.042139 0.116 Uiso 1 1 calc R . . . .
C11 C 0.6882(4) 0.1008(4) 1.0493(2) 0.1058(12) Uani 1 1 d . . . . .
H11 H 0.718969 0.062306 1.111993 0.127 Uiso 1 1 calc R . . . .
C12 C 0.6784(3) 0.2237(3) 0.99881(18) 0.0815(8) Uani 1 1 d . . . . .
H12 H 0.703951 0.267830 1.026714 0.098 Uiso 1 1 calc R . . . .
C13 C 1.0257(3) 0.3382(3) 0.91760(17) 0.0671(6) Uani 1 1 d . U . . .
F131 F 1.1445(3) 0.3064(7) 0.9110(4) 0.111(2) Uani 0.703(11) 1 d . U P A 1
F132 F 0.9799(5) 0.4543(3) 0.9209(3) 0.1032(19) Uani 0.703(11) 1 d . U P A 1
F133 F 1.0109(7) 0.2660(6) 1.00139(19) 0.118(2) Uani 0.703(11) 1 d . U P A 1
F134 F 1.0861(19) 0.4088(19) 0.8826(7) 0.152(8) Uani 0.297(11) 1 d . U P A 2
F135 F 1.1109(15) 0.2261(10) 0.9665(11) 0.149(8) Uani 0.297(11) 1 d . U P A 2
F136 F 0.9565(11) 0.374(2) 0.9677(11) 0.175(9) Uani 0.297(11) 1 d . U P A 2
C14 C 0.96015(18) 0.32953(19) 0.83816(13) 0.0449(4) Uani 1 1 d . . . . .
C15 C 0.9627(2) 0.2114(2) 0.84802(15) 0.0556(5) Uani 1 1 d . . . . .
H15 H 0.998842 0.142259 0.903359 0.067 Uiso 1 1 calc R . . . .
C16 C 0.91240(19) 0.19386(18) 0.77677(15) 0.0482(5) Uani 1 1 d . . . . .
C17 C 0.9362(3) 0.0565(2) 0.7880(2) 0.0780(8) Uani 1 1 d . U . . .
F171 F 0.8405(12) 0.0400(16) 0.7714(17) 0.121(5) Uani 0.45(3) 1 d . U P B 1
F172 F 1.012(2) 0.0231(17) 0.7246(12) 0.134(5) Uani 0.45(3) 1 d . U P B 1
F173 F 0.994(2) -0.0312(9) 0.8671(12) 0.141(6) Uani 0.45(3) 1 d . U P B 1
F174 F 0.8478(15) 0.0544(12) 0.7406(12) 0.134(4) Uani 0.55(3) 1 d . U P B 2
F175 F 0.927(2) -0.0108(13) 0.8756(8) 0.147(4) Uani 0.55(3) 1 d . U P B 2
F176 F 1.0404(11) 0.0022(15) 0.7642(18) 0.150(5) Uani 0.55(3) 1 d . U P B 2
C18 C 0.6858(3) 0.7828(3) 0.8144(2) 0.0718(7) Uani 1 1 d . U . . .
F181 F 0.6804(16) 0.6954(11) 0.8871(7) 0.153(6) Uani 0.516(14) 1 d . U P C 1
F182 F 0.7280(14) 0.8519(14) 0.8328(10) 0.162(5) Uani 0.516(14) 1 d . U P C 1
F183 F 0.5662(7) 0.8555(12) 0.7818(7) 0.144(3) Uani 0.516(14) 1 d . U P C 1
F184 F 0.7653(9) 0.7786(15) 0.8735(7) 0.152(5) Uani 0.484(14) 1 d . U P C 2
F185 F 0.6235(16) 0.7240(15) 0.8632(10) 0.142(5) Uani 0.484(14) 1 d . U P C 2
F186 F 0.6139(15) 0.9015(7) 0.7795(4) 0.145(5) Uani 0.484(14) 1 d . U P C 2
C19 C 0.7498(2) 0.73025(18) 0.73932(14) 0.0456(4) Uani 1 1 d . . . . .
C20 C 0.8463(2) 0.7644(2) 0.70028(15) 0.0524(5) Uani 1 1 d . . . . .
H20 H 0.871708 0.814128 0.722187 0.063 Uiso 1 1 calc R . . . .
C21 C 0.9054(2) 0.72655(19) 0.62993(15) 0.0478(4) Uani 1 1 d . . . . .
C22 C 1.0025(3) 0.7794(3) 0.5840(2) 0.0816(8) Uani 1 1 d . U . . .
F221 F 0.997(3) 0.879(2) 0.602(2) 0.124(6) Uani 0.39(4) 1 d . U P D 1
F222 F 1.118(2) 0.673(2) 0.620(2) 0.149(8) Uani 0.39(4) 1 d . U P D 1
F223 F 1.004(3) 0.809(3) 0.5006(12) 0.125(6) Uani 0.39(4) 1 d . U P D 1
F226 F 0.9574(15) 0.8508(13) 0.4916(6) 0.130(4) Uani 0.61(4) 1 d . U P D 2
F224 F 1.1081(13) 0.6929(13) 0.5850(15) 0.124(4) Uani 0.61(4) 1 d . U P D 2
F225 F 1.0259(13) 0.8488(15) 0.6242(11) 0.105(3) Uani 0.61(4) 1 d . U P D 2
C23 C 0.3747(3) 0.8650(3) 0.5011(2) 0.0895(9) Uani 1 1 d . U . . .
F231 F 0.3783(5) 0.8999(5) 0.5798(4) 0.123(2) Uani 0.589(9) 1 d . U P E 1
F232 F 0.3400(9) 0.9784(7) 0.4382(5) 0.189(5) Uani 0.589(9) 1 d . U P E 1
F233 F 0.3018(6) 0.8078(9) 0.5217(9) 0.163(4) Uani 0.589(9) 1 d . U P E 1
F234 F 0.3661(10) 0.9659(12) 0.4975(14) 0.174(6) Uani 0.411(9) 1 d . U P E 2
F235 F 0.3206(10) 0.8229(13) 0.5631(8) 0.174(7) Uani 0.411(9) 1 d . U P E 2
F236 F 0.3038(5) 0.8930(12) 0.4223(6) 0.138(4) Uani 0.411(9) 1 d . U P E 2
C24 C 0.5097(2) 0.7762(2) 0.49625(16) 0.0578(5) Uani 1 1 d . . . . .
C25 C 0.5585(2) 0.8035(3) 0.41161(18) 0.0794(9) Uani 1 1 d . . . . .
H25 H 0.510197 0.874375 0.360798 0.095 Uiso 1 1 calc R . . . .
C26 C 0.6773(2) 0.7282(3) 0.40032(15) 0.0629(6) Uani 1 1 d . . . . .
C27 C 0.7220(3) 0.7647(5) 0.3019(2) 0.1106(14) Uani 1 1 d . U . . .
F271 F 0.6326(4) 0.8359(8) 0.2348(3) 0.176(4) Uani 0.804(10) 1 d . U P F 1
F272 F 0.7937(5) 0.6604(5) 0.2841(2) 0.142(2) Uani 0.804(10) 1 d . U P F 1
F273 F 0.7937(6) 0.8264(6) 0.2989(4) 0.159(3) Uani 0.804(10) 1 d . U P F 1
F274 F 0.677(3) 0.9121(19) 0.2700(14) 0.188(11) Uani 0.196(10) 1 d . U P F 2
F275 F 0.664(3) 0.746(4) 0.2455(12) 0.212(16) Uani 0.196(10) 1 d . U P F 2
F276 F 0.8250(14) 0.749(3) 0.2951(10) 0.134(10) Uani 0.196(10) 1 d . U P F 2

loop_
_atom_site_aniso_label
_atom_site_aniso_U_11
_atom_site_aniso_U_22
_atom_site_aniso_U_33
_atom_site_aniso_U_23
_atom_site_aniso_U_13
_atom_site_aniso_U_12
Nd1 0.03384(6) 0.03200(6) 0.02857(6) -0.00890(4) 0.00551(3) -0.01374(4)
S1 0.0484(3) 0.0475(3) 0.0367(2) -0.0159(2) 0.01137(19) -0.0259(2)
O1 0.0527(8) 0.0477(7) 0.0379(7) -0.0152(6) 0.0182(6) -0.0249(6)
O2 0.0595(8) 0.0398(7) 0.0448(8) -0.0095(6) -0.0085(6) -0.0174(6)
O3 0.0546(8) 0.0367(7) 0.0489(8) -0.0142(6) 0.0046(6) -0.0170(6)
O4 0.0529(8) 0.0485(8) 0.0603(9) -0.0303(7) 0.0175(7) -0.0236(7)
O5 0.0586(8) 0.0510(8) 0.0486(8) -0.0218(6) 0.0148(6) -0.0326(7)
O6 0.0468(8) 0.0513(8) 0.0398(7) -0.0029(6) 0.0030(6) -0.0058(6)
O7 0.0444(7) 0.0698(10) 0.0333(7) -0.0063(7) 0.0019(6) -0.0208(7)
O1W 0.0594(9) 0.0570(9) 0.0712(11) -0.0239(8) 0.0278(8) -0.0150(8)
O2W 0.0749(11) 0.0621(9) 0.0539(9) -0.0224(7) -0.0050(8) -0.0339(9)
O3W 0.0727(12) 0.1271(19) 0.0710(12) -0.0409(12) -0.0046(10) -0.0470(13)
C1 0.0520(11) 0.0504(11) 0.0431(10) -0.0241(9) 0.0153(9) -0.0232(9)
C2 0.0592(13) 0.0601(13) 0.0516(13) -0.0142(11) 0.0156(10) -0.0191(11)
C3 0.0679(16) 0.0712(17) 0.0643(16) -0.0198(13) 0.0096(13) -0.0059(13)
C4 0.0539(14) 0.094(2) 0.096(2) -0.0502(18) 0.0233(14) -0.0171(14)
C5 0.0783(19) 0.083(2) 0.117(3) -0.0488(19) 0.0507(18) -0.0361(16)
C6 0.0679(15) 0.0570(14) 0.0842(18) -0.0267(13) 0.0400(14) -0.0267(12)
C7 0.0468(10) 0.0449(10) 0.0410(10) -0.0082(8) 0.0096(8) -0.0188(9)
C8 0.0915(19) 0.0511(13) 0.0567(14) -0.0171(11) 0.0078(13) -0.0304(13)
C9 0.120(3) 0.0530(15) 0.101(2) -0.0292(16) 0.024(2) -0.0404(17)
C10 0.099(2) 0.0515(15) 0.097(2) 0.0107(16) 0.0181(19) -0.0214(16)
C11 0.118(3) 0.094(2) 0.0663(19) 0.0244(18) -0.0140(18) -0.047(2)
C12 0.098(2) 0.090(2) 0.0472(14) 0.0010(13) -0.0072(13) -0.0494(18)
C13 0.0685(15) 0.0757(16) 0.0466(13) -0.0171(12) -0.0069(11) -0.0210(13)
F131 0.0594(17) 0.187(6) 0.103(4) -0.079(4) -0.0022(17) -0.040(2)
F132 0.143(4) 0.083(2) 0.082(3) -0.0442(18) -0.029(2) -0.0252(19)
F133 0.184(6) 0.144(4) 0.0341(13) -0.0072(18) -0.004(2) -0.094(4)
F134 0.209(17) 0.232(16) 0.087(6) -0.037(8) -0.020(7) -0.173(15)
F135 0.152(13) 0.114(6) 0.121(11) -0.030(6) -0.098(10) 0.013(6)
F136 0.134(8) 0.30(2) 0.113(11) -0.159(15) 0.034(7) -0.039(11)
C14 0.0415(10) 0.0498(11) 0.0346(9) -0.0107(8) 0.0034(8) -0.0131(8)
C15 0.0607(13) 0.0413(11) 0.0453(11) 0.0005(9) -0.0029(10) -0.0140(10)
C16 0.0476(11) 0.0317(9) 0.0556(12) -0.0092(9) 0.0133(9) -0.0131(8)
C17 0.087(2) 0.0396(13) 0.098(2) -0.0172(13) 0.0037(16) -0.0223(13)
F171 0.103(5) 0.067(5) 0.206(13) -0.041(7) 0.024(6) -0.055(4)
F172 0.190(12) 0.072(6) 0.157(8) -0.078(6) 0.071(8) -0.043(8)
F173 0.213(13) 0.031(2) 0.129(7) 0.005(3) -0.052(7) -0.019(5)
F174 0.190(9) 0.061(3) 0.160(8) -0.026(4) -0.045(6) -0.063(4)
F175 0.227(12) 0.056(5) 0.129(4) 0.015(4) 0.019(6) -0.070(6)
F176 0.100(4) 0.071(5) 0.279(16) -0.093(10) 0.050(7) -0.010(3)
C18 0.094(2) 0.0677(16) 0.0725(17) -0.0431(14) 0.0293(15) -0.0377(15)
F181 0.285(15) 0.111(4) 0.063(3) -0.034(3) 0.081(6) -0.085(6)
F182 0.249(11) 0.217(9) 0.193(10) -0.181(8) 0.148(7) -0.189(9)
F183 0.103(4) 0.146(7) 0.191(7) -0.120(6) 0.055(4) -0.011(4)
F184 0.138(5) 0.265(12) 0.094(5) -0.125(7) 0.001(4) -0.065(6)
F185 0.226(11) 0.182(10) 0.140(9) -0.131(8) 0.135(8) -0.156(10)
F186 0.213(11) 0.066(3) 0.083(4) -0.041(3) 0.013(5) 0.031(4)
C19 0.0556(11) 0.0348(9) 0.0444(10) -0.0169(8) 0.0044(9) -0.0134(8)
C20 0.0652(13) 0.0495(11) 0.0554(12) -0.0251(10) 0.0076(10) -0.0307(10)
C21 0.0532(11) 0.0448(10) 0.0508(11) -0.0150(9) 0.0044(9) -0.0270(9)
C22 0.098(2) 0.103(2) 0.094(2) -0.0590(19) 0.0402(18) -0.0742(19)
F221 0.196(15) 0.123(8) 0.151(12) -0.087(9) 0.092(11) -0.137(10)
F222 0.067(5) 0.187(10) 0.218(18) -0.096(9) 0.036(8) -0.057(5)
F223 0.193(14) 0.200(13) 0.093(6) -0.083(7) 0.076(6) -0.171(12)
F226 0.176(8) 0.141(5) 0.085(3) -0.003(4) 0.035(4) -0.114(6)
F224 0.083(5) 0.144(6) 0.209(11) -0.108(6) 0.076(5) -0.078(4)
F225 0.114(4) 0.144(7) 0.133(6) -0.085(5) 0.039(4) -0.101(4)
C23 0.0719(18) 0.0627(16) 0.0812(18) 0.0001(14) 0.0070(14) 0.0034(14)
F231 0.117(4) 0.086(3) 0.121(3) -0.041(3) 0.036(3) 0.004(2)
F232 0.159(6) 0.090(3) 0.117(4) 0.052(4) 0.043(4) 0.071(3)
F233 0.049(2) 0.150(5) 0.299(12) -0.098(6) 0.043(5) -0.037(3)
F234 0.140(7) 0.124(7) 0.273(17) -0.119(10) 0.052(10) -0.032(7)
F235 0.080(6) 0.152(9) 0.121(6) 0.049(6) 0.043(4) 0.034(5)
F236 0.055(3) 0.156(8) 0.115(4) -0.028(5) -0.028(3) 0.033(4)
C24 0.0492(12) 0.0478(12) 0.0519(12) -0.0010(10) -0.0006(9) -0.0091(10)
C25 0.0593(15) 0.0756(17) 0.0500(14) 0.0199(12) -0.0024(11) -0.0102(13)
C26 0.0510(12) 0.0820(17) 0.0368(11) 0.0030(11) 0.0003(9) -0.0288(12)
C27 0.0644(18) 0.161(4) 0.0464(16) 0.0190(19) 0.0026(14) -0.034(2)
F271 0.087(2) 0.271(8) 0.0423(16) 0.038(3) -0.0050(13) -0.026(3)
F272 0.139(4) 0.208(4) 0.0546(17) -0.043(2) 0.039(2) -0.050(3)
F273 0.143(5) 0.175(6) 0.129(3) 0.008(3) 0.057(3) -0.096(4)
F274 0.20(2) 0.156(9) 0.101(13) 0.052(9) 0.065(14) -0.051(12)
F275 0.26(3) 0.39(4) 0.031(8) -0.043(16) 0.020(12) -0.20(3)
F276 0.066(6) 0.23(2) 0.048(6) -0.007(11) 0.028(5) -0.042(9)

loop_
_atom_type_symbol
_atom_type_description
_atom_type_scat_dispersion_real
_atom_type_scat_dispersion_imag
_atom_type_scat_source
C C 0.0033 0.0016 'International Tables Vol C Tables 4.2.6.8 and 6.1.1.4'
H H 0.0000 0.0000 'International Tables Vol C Tables 4.2.6.8 and 6.1.1.4'
F F 0.0171 0.0103 'International Tables Vol C Tables 4.2.6.8 and 6.1.1.4'
Nd Nd -0.1943 3.0179 'International Tables Vol C Tables 4.2.6.8 and 6.1.1.4'
O O 0.0106 0.0060 'International Tables Vol C Tables 4.2.6.8 and 6.1.1.4'
S S 0.1246 0.1234 'International Tables Vol C Tables 4.2.6.8 and 6.1.1.4'

loop_
_geom_angle_atom_site_label_1
_geom_angle_atom_site_label_2
_geom_angle_atom_site_label_3
_geom_angle
_geom_angle_site_symmetry_1
_geom_angle_site_symmetry_3
_geom_angle_publ_flag
O1 Nd1 O3 70.29(5) . . ?
O1 Nd1 O4 72.47(5) . . ?
O1 Nd1 O5 141.14(5) . . ?
O1 Nd1 O6 74.74(5) . . ?
O1 Nd1 O7 136.53(5) . . ?
O1 Nd1 O1W 136.25(5) . . ?
O1 Nd1 O2W 76.34(5) . . ?
O2 Nd1 O1 83.14(5) . . ?
O2 Nd1 O3 68.26(5) . . ?
O2 Nd1 O4 69.41(5) . . ?
O2 Nd1 O5 75.65(5) . . ?
O2 Nd1 O6 137.38(5) . . ?
O2 Nd1 O7 140.21(5) . . ?
O2 Nd1 O1W 82.73(6) . . ?
O2 Nd1 O2W 133.17(5) . . ?
O4 Nd1 O3 125.77(5) . . ?
O4 Nd1 O7 113.37(5) . . ?
O4 Nd1 O1W 137.77(6) . . ?
O4 Nd1 O2W 138.25(5) . . ?
O5 Nd1 O3 127.66(5) . . ?
O5 Nd1 O4 69.71(5) . . ?
O5 Nd1 O6 99.62(5) . . ?
O5 Nd1 O7 69.34(5) . . ?
O5 Nd1 O1W 73.09(5) . . ?
O5 Nd1 O2W 140.75(5) . . ?
O6 Nd1 O3 132.59(5) . . ?
O6 Nd1 O4 69.34(5) . . ?
O6 Nd1 O7 68.58(5) . . ?
O6 Nd1 O1W 137.35(5) . . ?
O6 Nd1 O2W 76.22(6) . . ?
O7 Nd1 O3 120.82(5) . . ?
O7 Nd1 O1W 69.65(5) . . ?
O7 Nd1 O2W 73.02(5) . . ?
O1W Nd1 O3 66.01(5) . . ?
O2W Nd1 O3 65.28(5) . . ?
O2W Nd1 O1W 83.89(6) . . ?
O1 S1 C1 103.64(9) . . ?
O1 S1 C7 106.33(9) . . ?
C7 S1 C1 100.48(10) . . ?
S1 O1 Nd1 133.54(8) . . ?
C14 O2 Nd1 137.95(13) . . ?
C16 O3 Nd1 134.37(13) . . ?
C19 O4 Nd1 134.58(13) . . ?
C21 O5 Nd1 134.91(13) . . ?
C24 O6 Nd1 136.77(14) . . ?
C26 O7 Nd1 135.40(15) . . ?
Nd1 O1W H1WA 109.5 . . ?
Nd1 O1W H1WB 109.6 . . ?
H1WA O1W H1WB 109.3 . . ?
Nd1 O2W H2WA 111.5 . . ?
Nd1 O2W H2WB 112.5 . . ?
H2WA O2W H2WB 106.8 . . ?
H3WA O3W H3WB 109.4 . . ?
C2 C1 S1 116.10(16) . . ?
C2 C1 C6 120.6(2) . . ?
C6 C1 S1 123.28(18) . . ?
C1 C2 H2 120.1 . . ?
C1 C2 C3 119.8(2) . . ?
C3 C2 H2 120.1 . . ?
C2 C3 H3 119.9 . . ?
C4 C3 C2 120.1(3) . . ?
C4 C3 H3 119.9 . . ?
C3 C4 H4 120.0 . . ?
C3 C4 C5 120.1(3) . . ?
C5 C4 H4 120.0 . . ?
C4 C5 H5 119.5 . . ?
C4 C5 C6 120.9(3) . . ?
C6 C5 H5 119.5 . . ?
C1 C6 C5 118.4(3) . . ?
C1 C6 H6 120.8 . . ?
C5 C6 H6 120.8 . . ?
C8 C7 S1 120.97(17) . . ?
C8 C7 C12 121.5(2) . . ?
C12 C7 S1 117.5(2) . . ?
C7 C8 H8 120.8 . . ?
C7 C8 C9 118.3(3) . . ?
C9 C8 H8 120.8 . . ?
C8 C9 H9 119.9 . . ?
C10 C9 C8 120.1(3) . . ?
C10 C9 H9 119.9 . . ?
C9 C10 H10 119.7 . . ?
C11 C10 C9 120.7(3) . . ?
C11 C10 H10 119.7 . . ?
C10 C11 H11 120.0 . . ?
C10 C11 C12 120.1(3) . . ?
C12 C11 H11 120.0 . . ?
C7 C12 C11 119.2(3) . . ?
C7 C12 H12 120.4 . . ?
C11 C12 H12 120.4 . . ?
F131 C13 F132 107.1(4) . . ?
F131 C13 F133 107.8(4) . . ?
F131 C13 C14 112.3(3) . . ?
F132 C13 F133 103.3(3) . . ?
F132 C13 C14 112.7(2) . . ?
F133 C13 C14 113.0(3) . . ?
F134 C13 F135 104.8(10) . . ?
F134 C13 C14 108.9(4) . . ?
F135 C13 C14 110.6(5) . . ?
F136 C13 F134 112.1(11) . . ?
F136 C13 F135 108.2(10) . . ?
F136 C13 C14 112.0(6) . . ?
O2 C14 C13 114.3(2) . . ?
O2 C14 C15 128.05(19) . . ?
C15 C14 C13 117.61(19) . . ?
C14 C15 H15 119.4 . . ?
C14 C15 C16 121.15(19) . . ?
C16 C15 H15 119.4 . . ?
O3 C16 C15 128.22(19) . . ?
O3 C16 C17 114.3(2) . . ?
C15 C16 C17 117.4(2) . . ?
F171 C17 C16 114.7(8) . . ?
F171 C17 F172 103.6(11) . . ?
F171 C17 F173 108.5(10) . . ?
F172 C17 C16 109.5(8) . . ?
F173 C17 C16 115.8(6) . . ?
F173 C17 F172 103.6(9) . . ?
F174 C17 C16 110.7(6) . . ?
F174 C17 F175 102.9(8) . . ?
F175 C17 C16 110.8(6) . . ?
F176 C17 C16 111.6(8) . . ?
F176 C17 F174 110.6(10) . . ?
F176 C17 F175 110.0(8) . . ?
F181 C18 F183 103.8(8) . . ?
F181 C18 C19 111.9(6) . . ?
F182 C18 F181 111.6(7) . . ?
F182 C18 F183 106.5(6) . . ?
F182 C18 C19 115.0(4) . . ?
F183 C18 C19 107.2(4) . . ?
F184 C18 C19 112.7(5) . . ?
F185 C18 F184 105.6(7) . . ?
F185 C18 F186 107.8(8) . . ?
F185 C18 C19 114.0(5) . . ?
F186 C18 F184 103.7(6) . . ?
F186 C18 C19 112.3(4) . . ?
O4 C19 C18 114.2(2) . . ?
O4 C19 C20 128.26(19) . . ?
C20 C19 C18 117.53(19) . . ?
C19 C20 H20 119.2 . . ?
C21 C20 C19 121.67(19) . . ?
C21 C20 H20 119.2 . . ?
O5 C21 C20 128.67(19) . . ?
O5 C21 C22 113.1(2) . . ?
C20 C21 C22 118.24(19) . . ?
F221 C22 C21 113.7(10) . . ?
F221 C22 F222 112.7(15) . . ?
F222 C22 C21 103.4(11) . . ?
F223 C22 C21 117.4(8) . . ?
F223 C22 F221 106.0(13) . . ?
F223 C22 F222 103.5(14) . . ?
F226 C22 C21 106.6(6) . . ?
F224 C22 C21 113.6(6) . . ?
F224 C22 F226 107.1(9) . . ?
F224 C22 F225 105.1(8) . . ?
F225 C22 C21 113.7(7) . . ?
F225 C22 F226 110.8(8) . . ?
F231 C23 C24 106.2(3) . . ?
F232 C23 F231 97.2(6) . . ?
F232 C23 C24 113.4(4) . . ?
F233 C23 F231 103.1(5) . . ?
F233 C23 F232 120.9(7) . . ?
F233 C23 C24 112.9(5) . . ?
F234 C23 F235 109.9(10) . . ?
F234 C23 F236 103.2(8) . . ?
F234 C23 C24 112.9(6) . . ?
F235 C23 F236 103.9(8) . . ?
F235 C23 C24 117.0(5) . . ?
F236 C23 C24 108.5(4) . . ?
O6 C24 C23 114.5(2) . . ?
O6 C24 C25 128.0(2) . . ?
C25 C24 C23 117.5(2) . . ?
C24 C25 H25 119.2 . . ?
C24 C25 C26 121.6(2) . . ?
C26 C25 H25 119.2 . . ?
O7 C26 C25 128.7(2) . . ?
O7 C26 C27 113.8(2) . . ?
C25 C26 C27 117.5(2) . . ?
C26 C27 F274 102.6(7) . . ?
F271 C27 C26 114.3(3) . . ?
F271 C27 F272 108.3(6) . . ?
F271 C27 F273 108.2(5) . . ?
F272 C27 C26 111.1(4) . . ?
F273 C27 C26 108.9(5) . . ?
F273 C27 F272 105.7(4) . . ?
F275 C27 C26 111.6(11) . . ?
F275 C27 F274 105.6(17) . . ?
F276 C27 C26 118.9(8) . . ?
F276 C27 F274 93.4(16) . . ?
F276 C27 F275 119.9(18) . . ?

loop_
_geom_bond_atom_site_label_1
_geom_bond_atom_site_label_2
_geom_bond_distance
_geom_bond_site_symmetry_2
_geom_bond_publ_flag
Nd1 O1 2.4440(12) . ?
Nd1 O2 2.4293(14) . ?
Nd1 O3 2.5411(13) . ?
Nd1 O4 2.4703(13) . ?
Nd1 O5 2.4535(13) . ?
Nd1 O6 2.4643(14) . ?
Nd1 O7 2.4973(13) . ?
Nd1 O1W 2.5139(15) . ?
Nd1 O2W 2.5049(14) . ?
S1 O1 1.5177(13) . ?
S1 C1 1.789(2) . ?
S1 C7 1.776(2) . ?
O2 C14 1.242(2) . ?
O3 C16 1.240(2) . ?
O4 C19 1.241(2) . ?
O5 C21 1.254(2) . ?
O6 C24 1.240(2) . ?
O7 C26 1.238(3) . ?
O1W H1WA 0.8540 . ?
O1W H1WB 0.8535 . ?
O2W H2WA 0.9012 . ?
O2W H2WB 0.9026 . ?
O3W H3WA 0.8497 . ?
O3W H3WB 0.8502 . ?
C1 C2 1.375(3) . ?
C1 C6 1.381(3) . ?
C2 H2 0.9300 . ?
C2 C3 1.377(4) . ?
C3 H3 0.9300 . ?
C3 C4 1.364(4) . ?
C4 H4 0.9300 . ?
C4 C5 1.366(4) . ?
C5 H5 0.9300 . ?
C5 C6 1.384(4) . ?
C6 H6 0.9300 . ?
C7 C8 1.366(3) . ?
C7 C12 1.370(3) . ?
C8 H8 0.9300 . ?
C8 C9 1.391(4) . ?
C9 H9 0.9300 . ?
C9 C10 1.370(5) . ?
C10 H10 0.9300 . ?
C10 C11 1.354(5) . ?
C11 H11 0.9300 . ?
C11 C12 1.379(4) . ?
C12 H12 0.9300 . ?
C13 F131 1.298(4) . ?
C13 F132 1.321(4) . ?
C13 F133 1.323(4) . ?
C13 F134 1.275(9) . ?
C13 F135 1.310(8) . ?
C13 F136 1.157(9) . ?
C13 C14 1.533(3) . ?
C14 C15 1.379(3) . ?
C15 H15 0.9300 . ?
C15 C16 1.389(3) . ?
C16 C17 1.530(3) . ?
C17 F171 1.263(13) . ?
C17 F172 1.346(13) . ?
C17 F173 1.297(11) . ?
C17 F174 1.309(12) . ?
C17 F175 1.330(10) . ?
C17 F176 1.247(12) . ?
C18 F181 1.260(9) . ?
C18 F182 1.239(6) . ?
C18 F183 1.338(8) . ?
C18 F184 1.310(7) . ?
C18 F185 1.252(10) . ?
C18 F186 1.279(6) . ?
C18 C19 1.537(3) . ?
C19 C20 1.383(3) . ?
C20 H20 0.9300 . ?
C20 C21 1.374(3) . ?
C21 C22 1.534(3) . ?
C22 F221 1.309(18) . ?
C22 F222 1.42(2) . ?
C22 F223 1.205(15) . ?
C22 F226 1.380(10) . ?
C22 F224 1.270(14) . ?
C22 F225 1.318(12) . ?
C23 F231 1.427(7) . ?
C23 F232 1.290(6) . ?
C23 F233 1.258(7) . ?
C23 F234 1.174(10) . ?
C23 F235 1.187(10) . ?
C23 F236 1.368(7) . ?
C23 C24 1.544(4) . ?
C24 C25 1.375(3) . ?
C25 H25 0.9300 . ?
C25 C26 1.377(4) . ?
C26 C27 1.542(4) . ?
C27 F271 1.298(5) . ?
C27 F272 1.337(6) . ?
C27 F273 1.312(7) . ?
C27 F274 1.55(2) . ?
C27 F275 1.26(2) . ?
C27 F276 1.148(17) . ?
